data_7003470
loop_
_publ_author_name
'Chmura, Amanda J.'
'Cousins, David M.'
'Davidson, Matthew G.'
'Jones, Matthew D.'
'Lunn, Matthew D.'
'Mahon, Mary F.'

_publ_section_title
;
 Robust chiral zirconium alkoxide initiators for the room-temperature
 stereoselective ring-opening polymerisation of rac-lactide
;
_journal_issue 11
_journal_name_full 'Dalton Transactions'
_journal_page_first 1437
_journal_page_last 1443
_journal_paper_doi 10.1039/b716304e
_journal_year 2008
_chemical_absolute_configuration ad
_chemical_formula_sum 'C36 H42 N2 O4 Zr'
_chemical_formula_weight 657.94
_space_group_IT_number 4
_symmetry_cell_setting monoclinic
_symmetry_Int_Tables_number 4
_symmetry_space_group_name_Hall 'P 2yb'
_symmetry_space_group_name_H-M 'P 1 21 1'
_atom_sites_solution_hydrogens geom
_atom_sites_solution_primary direct
_atom_sites_solution_secondary difmap
_audit_creation_method SHELXL-97
_cell_angle_alpha 90
_cell_angle_beta 101.4880(10)
_cell_angle_gamma 90
_cell_formula_units_Z 4
_cell_length_a 17.6960(2)
_cell_length_b 10.4180(3)
_cell_length_c 18.2880(3)
_cell_measurement_reflns_used 88079
_cell_measurement_temperature 150(2)
_cell_measurement_theta_max 27.48
_cell_measurement_theta_min 3.51
_cell_volume 3303.98(12)
_computing_cell_refinement 'HKL Scalepack (Otwinski & Minor, 1997)'
_computing_data_collection 'Collect (Nonius BV, 1997-2000)'
_computing_data_reduction 'HKL Denzo & Scalepack (Otwinski & Minor 1997)'
_computing_molecular_graphics 'Ortep-3 for Windows (Farrugia, 1997)'
_computing_publication_material 'WinGX publication routines (Farrugia, 1999)'
_computing_structure_refinement 'SHELXL-97 (Sheldrick, 1997)'
_computing_structure_solution
;
SIR97- Altomare A., Burla M.C., Camalli M., Cascarano G.L., Giacovazzo C. ,
Guagliardi A., Moliterni A.G.G., Polidori G.,Spagna R.
(1999) J. Appl. Cryst. 32, 115-119.
;
_diffrn_ambient_temperature 150(2)
_diffrn_measured_fraction_theta_full 0.995
_diffrn_measured_fraction_theta_max 0.995
_diffrn_measurement_device_type 'nonius kappa ccd'
_diffrn_measurement_method ccd
_diffrn_radiation_monochromator graphite
_diffrn_radiation_type MoK\a
_diffrn_radiation_wavelength 0.71073
_diffrn_reflns_av_R_equivalents 0.0638
_diffrn_reflns_av_sigmaI/netI 0.0619
_diffrn_reflns_limit_h_max 22
_diffrn_reflns_limit_h_min -22
_diffrn_reflns_limit_k_max 13
_diffrn_reflns_limit_k_min -13
_diffrn_reflns_limit_l_max 23
_diffrn_reflns_limit_l_min -23
_diffrn_reflns_number 68318
_diffrn_reflns_theta_full 27.48
_diffrn_reflns_theta_max 27.48
_diffrn_reflns_theta_min 3.52
_diffrn_source 'fine-focus sealed tube'
_diffrn_source_type 'Nonius Kappa CCD'
_exptl_absorpt_coefficient_mu 0.373
_exptl_absorpt_correction_type none
_exptl_crystal_colour colourless
_exptl_crystal_density_diffrn 1.323
_exptl_crystal_density_method 'not measured'
_exptl_crystal_description block
_exptl_crystal_F_000 1376
_exptl_crystal_size_max 0.30
_exptl_crystal_size_mid 0.15
_exptl_crystal_size_min 0.15
_refine_diff_density_max 2.752
_refine_diff_density_min -0.980
_refine_diff_density_rms 0.086
_refine_ls_abs_structure_details 'Flack H D (1983), Acta Cryst. A39, 876-881'
_refine_ls_abs_structure_Flack -0.01(3)
_refine_ls_extinction_method none
_refine_ls_goodness_of_fit_ref 1.019
_refine_ls_hydrogen_treatment mixed
_refine_ls_matrix_type full
_refine_ls_number_parameters 803
_refine_ls_number_reflns 15063
_refine_ls_number_restraints 1
_refine_ls_restrained_S_all 1.019
_refine_ls_R_factor_all 0.0821
_refine_ls_R_factor_gt 0.0560
_refine_ls_shift/su_max 0.001
_refine_ls_shift/su_mean 0.000
_refine_ls_structure_factor_coef Fsqd
_refine_ls_weighting_details 'calc w=1/[\s^2^(Fo^2^)+(0.0893P)^2^+1.3472P] where P=(Fo^2^+2Fc^2^)/3'
_refine_ls_weighting_scheme calc
_refine_ls_wR_factor_gt 0.1350
_refine_ls_wR_factor_ref 0.1512
_reflns_number_gt 11657
_reflns_number_total 15063
_reflns_threshold_expression >2sigma(I)
_cod_data_source_file b716304e.txt
_cod_data_source_block (R1)Zr(OiPr)2
_cod_original_sg_symbol_H-M 'P 21'
_cod_database_code 7003470

loop_
_symmetry_equiv_pos_as_xyz
'x, y, z'
'-x, y+1/2, -z'

loop_
_atom_site_label
_atom_site_type_symbol
_atom_site_fract_x
_atom_site_fract_y
_atom_site_fract_z
_atom_site_U_iso_or_equiv
_atom_site_adp_type
_atom_site_occupancy
_atom_site_symmetry_multiplicity
_atom_site_calc_flag
_atom_site_refinement_flags
_atom_site_disorder_assembly
_atom_site_disorder_group
Zr1 Zr 0.62929(2) 0.68358(3) -0.16639(2) 0.03323(15) Uani 1 1 d . . .
O1 O 0.55640(18) 0.8376(3) -0.18374(19) 0.0414(8) Uani 1 1 d . . .
N1 N 0.6962(2) 0.8346(3) -0.2348(2) 0.0300(8) Uani 1 1 d . . .
C1 C 0.5606(2) 0.9655(4) -0.1893(2) 0.0329(9) Uani 1 1 d . . .
H7 H 0.708(3) 1.010(5) -0.262(3) 0.030(12) Uiso 1 1 d . . .
H22 H 0.575(3) 0.529(5) -0.383(3) 0.037(13) Uiso 1 1 d . . .
H43 H 0.792(3) 0.546(5) 0.267(2) 0.033(12) Uiso 1 1 d . . .
H58 H 0.925(3) 0.025(5) 0.378(3) 0.035(12) Uiso 1 1 d . . .
Zr2 Zr 0.87884(2) 0.22103(3) 0.17284(2) 0.03200(14) Uani 1 1 d . . .
O2 O 0.70680(17) 0.5495(3) -0.18860(16) 0.0359(7) Uani 1 1 d . . .
N2 N 0.57458(18) 0.6213(3) -0.29412(18) 0.0284(7) Uani 1 1 d . . .
C2 C 0.5069(2) 1.0430(4) -0.1626(2) 0.0362(10) Uani 1 1 d . . .
H2 H 0.4687 1.0043 -0.1400 0.043 Uiso 1 1 calc R . .
O3 O 0.55701(19) 0.5696(3) -0.13266(18) 0.0425(8) Uani 1 1 d . . .
N3 N 0.80944(19) 0.3686(4) 0.24019(19) 0.0316(8) Uani 1 1 d . . .
C3 C 0.5095(3) 1.1753(5) -0.1691(2) 0.0410(11) Uani 1 1 d . . .
H3 H 0.4728 1.2265 -0.1508 0.049 Uiso 1 1 calc R . .
O4 O 0.6924(2) 0.7411(4) -0.07454(17) 0.0495(8) Uani 1 1 d . . .
N4 N 0.93026(18) 0.1373(3) 0.29655(17) 0.0272(7) Uani 1 1 d . . .
C4 C 0.5646(3) 1.2343(5) -0.2018(2) 0.0401(10) Uani 1 1 d . . .
H4 H 0.5652 1.3250 -0.2069 0.048 Uiso 1 1 calc R . .
O5 O 0.95508(16) 0.3726(3) 0.19979(18) 0.0373(7) Uani 1 1 d . . .
C5 C 0.6183(3) 1.1595(5) -0.2268(2) 0.0376(10) Uani 1 1 d . . .
H5 H 0.6565 1.1997 -0.2488 0.045 Uiso 1 1 calc R . .
O6 O 0.79808(18) 0.0886(3) 0.18784(16) 0.0357(7) Uani 1 1 d . . .
C6 C 0.6180(2) 1.0239(4) -0.2206(2) 0.0300(9) Uani 1 1 d . . .
O7 O 0.94998(19) 0.1088(3) 0.13575(16) 0.0390(7) Uani 1 1 d . . .
C7 C 0.6800(2) 0.9541(5) -0.2441(2) 0.0333(9) Uani 1 1 d . . .
O8 O 0.82039(19) 0.2940(3) 0.08343(17) 0.0439(8) Uani 1 1 d . . .
C8 C 0.7681(2) 0.7888(5) -0.2576(2) 0.0349(10) Uani 1 1 d . . .
H8 H 0.7590 0.6973 -0.2735 0.042 Uiso 1 1 calc R . .
C9 C 0.8312(3) 0.7882(6) -0.1874(3) 0.0464(12) Uani 1 1 d . . .
H9A H 0.8394 0.8757 -0.1678 0.070 Uiso 1 1 calc R . .
H9B H 0.8792 0.7557 -0.1996 0.070 Uiso 1 1 calc R . .
H9C H 0.8157 0.7327 -0.1497 0.070 Uiso 1 1 calc R . .
C10 C 0.7893(2) 0.8605(4) -0.3229(2) 0.0352(9) Uani 1 1 d . . .
C11 C 0.8504(3) 0.9456(5) -0.3154(3) 0.0433(11) Uani 1 1 d . . .
H11 H 0.8809 0.9607 -0.2672 0.052 Uiso 1 1 calc R . .
C12 C 0.8682(3) 1.0098(5) -0.3767(3) 0.0543(13) Uani 1 1 d . . .
H12 H 0.9104 1.0679 -0.3702 0.065 Uiso 1 1 calc R . .
C13 C 0.8245(4) 0.9886(6) -0.4461(3) 0.0578(14) Uani 1 1 d . . .
H13 H 0.8365 1.0321 -0.4880 0.069 Uiso 1 1 calc R . .
C14 C 0.7636(4) 0.9048(7) -0.4557(3) 0.0640(17) Uani 1 1 d . . .
H14 H 0.7330 0.8912 -0.5040 0.077 Uiso 1 1 calc R . .
C15 C 0.7463(3) 0.8393(6) -0.3939(3) 0.0491(12) Uani 1 1 d . . .
H15 H 0.7048 0.7798 -0.4008 0.059 Uiso 1 1 calc R . .
C16 C 0.7222(2) 0.4718(4) -0.2400(2) 0.0293(9) Uani 1 1 d . . .
C17 C 0.7896(3) 0.3955(5) -0.2252(3) 0.0400(10) Uani 1 1 d . . .
H17 H 0.8235 0.4013 -0.1781 0.048 Uiso 1 1 calc R . .
C18 C 0.8066(3) 0.3120(5) -0.2791(3) 0.0428(11) Uani 1 1 d . . .
H18 H 0.8516 0.2602 -0.2681 0.051 Uiso 1 1 calc R . .
C19 C 0.7586(3) 0.3040(5) -0.3485(3) 0.0407(10) Uani 1 1 d . . .
H19 H 0.7708 0.2475 -0.3853 0.049 Uiso 1 1 calc R . .
C20 C 0.6929(2) 0.3784(4) -0.3641(2) 0.0333(9) Uani 1 1 d . . .
H20 H 0.6600 0.3720 -0.4118 0.040 Uiso 1 1 calc R . .
C21 C 0.6733(2) 0.4634(4) -0.3113(2) 0.0285(8) Uani 1 1 d . . .
C22 C 0.6023(2) 0.5367(4) -0.3324(2) 0.0295(8) Uani 1 1 d . . .
C23 C 0.4970(2) 0.6768(5) -0.3288(2) 0.0380(10) Uani 1 1 d . . .
H23 H 0.4947 0.7654 -0.3082 0.046 Uiso 1 1 calc R . .
C24 C 0.4365(3) 0.5976(7) -0.3016(3) 0.0634(17) Uani 1 1 d . . .
H24A H 0.4381 0.5092 -0.3195 0.095 Uiso 1 1 calc R . .
H24B H 0.3854 0.6343 -0.3208 0.095 Uiso 1 1 calc R . .
H24C H 0.4468 0.5980 -0.2469 0.095 Uiso 1 1 calc R . .
C25 C 0.4848(2) 0.6889(5) -0.4129(2) 0.0357(10) Uani 1 1 d . . .
C26 C 0.5310(3) 0.7728(5) -0.4422(3) 0.0465(11) Uani 1 1 d . . .
H26 H 0.5669 0.8247 -0.4095 0.056 Uiso 1 1 calc R . .
C27 C 0.5259(3) 0.7831(6) -0.5191(3) 0.0600(15) Uani 1 1 d . . .
H27 H 0.5597 0.8389 -0.5384 0.072 Uiso 1 1 calc R . .
C28 C 0.4717(3) 0.7120(7) -0.5670(3) 0.0620(17) Uani 1 1 d . . .
H28 H 0.4678 0.7187 -0.6194 0.074 Uiso 1 1 calc R . .
C29 C 0.4233(4) 0.6317(6) -0.5385(3) 0.0630(16) Uani 1 1 d . . .
H29 H 0.3858 0.5824 -0.5711 0.076 Uiso 1 1 calc R . .
C30 C 0.4294(3) 0.6225(5) -0.4615(3) 0.0501(13) Uani 1 1 d . . .
H30 H 0.3944 0.5692 -0.4423 0.060 Uiso 1 1 calc R . .
C31 C 0.5099(3) 0.5224(5) -0.0851(3) 0.0441(11) Uani 1 1 d . . .
H31 H 0.4671 0.4710 -0.1155 0.053 Uiso 1 1 calc R . .
C32 C 0.4751(4) 0.6361(7) -0.0511(3) 0.0713(19) Uani 1 1 d . . .
H32A H 0.5162 0.6842 -0.0187 0.107 Uiso 1 1 calc R . .
H32B H 0.4382 0.6049 -0.0217 0.107 Uiso 1 1 calc R . .
H32C H 0.4485 0.6923 -0.0911 0.107 Uiso 1 1 calc R . .
C33 C 0.5557(3) 0.4366(5) -0.0264(3) 0.0537(13) Uani 1 1 d . . .
H33A H 0.5756 0.3633 -0.0504 0.081 Uiso 1 1 calc R . .
H33B H 0.5225 0.4056 0.0068 0.081 Uiso 1 1 calc R . .
H33C H 0.5989 0.4851 0.0027 0.081 Uiso 1 1 calc R . .
C34 C 0.7312(3) 0.7982(6) -0.0077(3) 0.0586(15) Uani 1 1 d . . .
H34 H 0.7879 0.7897 -0.0053 0.070 Uiso 1 1 calc R . .
C35 C 0.7121(5) 0.9341(6) -0.0103(4) 0.088(2) Uani 1 1 d . . .
H35A H 0.7225 0.9716 -0.0564 0.132 Uiso 1 1 calc R . .
H35B H 0.7436 0.9776 0.0328 0.132 Uiso 1 1 calc R . .
H35C H 0.6574 0.9448 -0.0089 0.132 Uiso 1 1 calc R . .
C36 C 0.7121(5) 0.7320(6) 0.0579(3) 0.084(2) Uani 1 1 d . . .
H36A H 0.6571 0.7432 0.0581 0.126 Uiso 1 1 calc R . .
H36B H 0.7428 0.7687 0.1037 0.126 Uiso 1 1 calc R . .
H36C H 0.7237 0.6403 0.0555 0.126 Uiso 1 1 calc R . .
C37 C 0.9469(2) 0.5001(4) 0.1995(2) 0.0311(9) Uani 1 1 d . . .
C38 C 1.0007(2) 0.5777(5) 0.1731(2) 0.0361(10) Uani 1 1 d . . .
H38 H 1.0418 0.5390 0.1547 0.043 Uiso 1 1 calc R . .
C39 C 0.9943(2) 0.7100(5) 0.1738(2) 0.0380(10) Uani 1 1 d . . .
H39 H 1.0309 0.7611 0.1555 0.046 Uiso 1 1 calc R . .
C40 C 0.9350(3) 0.7694(5) 0.2010(2) 0.0386(10) Uani 1 1 d . . .
H40 H 0.9315 0.8603 0.2023 0.046 Uiso 1 1 calc R . .
C41 C 0.8813(3) 0.6940(4) 0.2259(2) 0.0368(10) Uani 1 1 d . . .
H41 H 0.8404 0.7341 0.2440 0.044 Uiso 1 1 calc R . .
C42 C 0.8854(2) 0.5586(4) 0.2252(2) 0.0308(9) Uani 1 1 d . . .
C43 C 0.8229(2) 0.4900(4) 0.2478(2) 0.0319(9) Uani 1 1 d . . .
C44 C 0.7366(3) 0.3216(5) 0.2603(2) 0.0369(10) Uani 1 1 d . . .
H44 H 0.7456 0.2300 0.2759 0.044 Uiso 1 1 calc R . .
C45 C 0.6748(3) 0.3210(6) 0.1890(3) 0.0508(13) Uani 1 1 d . . .
H45A H 0.6664 0.4088 0.1698 0.076 Uiso 1 1 calc R . .
H45B H 0.6265 0.2871 0.1999 0.076 Uiso 1 1 calc R . .
H45C H 0.6917 0.2668 0.1515 0.076 Uiso 1 1 calc R . .
C46 C 0.7124(2) 0.3917(5) 0.3252(2) 0.0374(10) Uani 1 1 d . . .
C47 C 0.6503(3) 0.4732(6) 0.3163(3) 0.0518(13) Uani 1 1 d . . .
H47 H 0.6209 0.4879 0.2676 0.062 Uiso 1 1 calc R . .
C48 C 0.6292(4) 0.5350(6) 0.3767(3) 0.0635(16) Uani 1 1 d . . .
H48 H 0.5857 0.5903 0.3695 0.076 Uiso 1 1 calc R . .
C49 C 0.6722(4) 0.5146(6) 0.4465(3) 0.0659(17) Uani 1 1 d . . .
H49 H 0.6585 0.5564 0.4882 0.079 Uiso 1 1 calc R . .
C50 C 0.7346(4) 0.4348(7) 0.4571(3) 0.0675(18) Uani 1 1 d . . .
H50 H 0.7644 0.4223 0.5058 0.081 Uiso 1 1 calc R . .
C51 C 0.7549(3) 0.3715(6) 0.3966(3) 0.0556(14) Uani 1 1 d . . .
H51 H 0.7977 0.3147 0.4043 0.067 Uiso 1 1 calc R . .
C52 C 0.7786(2) 0.0057(4) 0.2363(2) 0.0320(9) Uani 1 1 d . . .
C53 C 0.7098(3) -0.0627(5) 0.2182(3) 0.0408(10) Uani 1 1 d . . .
H53 H 0.6766 -0.0492 0.1712 0.049 Uiso 1 1 calc R . .
C54 C 0.6892(3) -0.1504(5) 0.2679(3) 0.0474(12) Uani 1 1 d . . .
H54 H 0.6425 -0.1972 0.2541 0.057 Uiso 1 1 calc R . .
C55 C 0.7360(3) -0.1709(5) 0.3377(3) 0.0428(11) Uani 1 1 d . . .
H55 H 0.7213 -0.2305 0.3717 0.051 Uiso 1 1 calc R . .
C56 C 0.8037(3) -0.1032(5) 0.3566(2) 0.0379(10) Uani 1 1 d . . .
H56 H 0.8365 -0.1177 0.4037 0.045 Uiso 1 1 calc R . .
C57 C 0.8256(2) -0.0122(4) 0.3071(2) 0.0298(9) Uani 1 1 d . . .
C58 C 0.8996(2) 0.0500(4) 0.3312(2) 0.0310(9) Uani 1 1 d . . .
C59 C 1.0668(3) 0.0818(6) 0.3106(3) 0.0478(12) Uani 1 1 d . . .
H59A H 1.0606 -0.0018 0.3332 0.072 Uiso 1 1 calc R . .
H59B H 1.1197 0.1125 0.3279 0.072 Uiso 1 1 calc R . .
H59C H 1.0564 0.0731 0.2561 0.072 Uiso 1 1 calc R . .
C60 C 1.0105(2) 0.1774(5) 0.3329(2) 0.0344(10) Uani 1 1 d . . .
H60 H 1.0204 0.2624 0.3112 0.041 Uiso 1 1 calc R . .
C61 C 1.0191(3) 0.1963(5) 0.4170(2) 0.0388(11) Uani 1 1 d . . .
C62 C 0.9693(3) 0.2797(5) 0.4428(3) 0.0498(12) Uani 1 1 d . . .
H62 H 0.9331 0.3273 0.4078 0.060 Uiso 1 1 calc R . .
C63 C 0.9711(3) 0.2955(6) 0.5187(3) 0.0619(15) Uani 1 1 d . . .
H63 H 0.9360 0.3525 0.5352 0.074 Uiso 1 1 calc R . .
C64 C 1.0239(4) 0.2283(7) 0.5695(3) 0.0618(16) Uani 1 1 d . . .
H64 H 1.0247 0.2368 0.6214 0.074 Uiso 1 1 calc R . .
C65 C 1.0761(4) 0.1480(6) 0.5451(3) 0.0662(17) Uani 1 1 d . . .
H65 H 1.1133 0.1023 0.5801 0.079 Uiso 1 1 calc R . .
C66 C 1.0738(3) 0.1344(5) 0.4687(3) 0.0526(13) Uani 1 1 d . . .
H66 H 1.1107 0.0814 0.4522 0.063 Uiso 1 1 calc R . .
C67 C 0.9868(3) 0.0669(5) 0.0786(2) 0.0401(10) Uani 1 1 d . . .
H67 H 1.0338 0.0167 0.1012 0.048 Uiso 1 1 calc R . .
C68 C 0.9336(4) -0.0179(6) 0.0247(3) 0.0634(16) Uani 1 1 d . . .
H68A H 0.9144 -0.0874 0.0522 0.095 Uiso 1 1 calc R . .
H68B H 0.9618 -0.0544 -0.0114 0.095 Uiso 1 1 calc R . .
H68C H 0.8900 0.0329 -0.0017 0.095 Uiso 1 1 calc R . .
C69 C 1.0108(3) 0.1816(5) 0.0374(3) 0.0489(12) Uani 1 1 d . . .
H69A H 0.9651 0.2319 0.0155 0.073 Uiso 1 1 calc R . .
H69B H 1.0365 0.1517 -0.0023 0.073 Uiso 1 1 calc R . .
H69C H 1.0465 0.2353 0.0724 0.073 Uiso 1 1 calc R . .
C70 C 0.7801(3) 0.3684(5) 0.0228(3) 0.0413(11) Uani 1 1 d . . .
H70 H 0.7355 0.4118 0.0384 0.050 Uiso 1 1 calc R . .
C71 C 0.7500(4) 0.2785(6) -0.0412(3) 0.0662(17) Uani 1 1 d . . .
H71A H 0.7933 0.2329 -0.0554 0.099 Uiso 1 1 calc R . .
H71B H 0.7226 0.3279 -0.0839 0.099 Uiso 1 1 calc R . .
H71C H 0.7147 0.2163 -0.0257 0.099 Uiso 1 1 calc R . .
C72 C 0.8324(3) 0.4690(5) 0.0006(3) 0.0577(14) Uani 1 1 d . . .
H72A H 0.8533 0.5227 0.0439 0.087 Uiso 1 1 calc R . .
H72B H 0.8030 0.5226 -0.0392 0.087 Uiso 1 1 calc R . .
H72C H 0.8748 0.4272 -0.0174 0.087 Uiso 1 1 calc R . .

loop_
_atom_site_aniso_label
_atom_site_aniso_U_11
_atom_site_aniso_U_22
_atom_site_aniso_U_33
_atom_site_aniso_U_23
_atom_site_aniso_U_13
_atom_site_aniso_U_12
Zr1 0.0384(2) 0.0347(3) 0.0287(2) -0.00610(17) 0.01166(18) -0.00648(17)
O1 0.0455(18) 0.0311(17) 0.0538(19) -0.0135(14) 0.0251(15) -0.0102(13)
N1 0.0301(18) 0.030(2) 0.0308(18) -0.0045(15) 0.0080(15) -0.0014(14)
C1 0.028(2) 0.041(2) 0.030(2) -0.0058(18) 0.0070(17) -0.0019(17)
Zr2 0.0351(2) 0.0347(3) 0.0278(2) 0.00594(17) 0.01011(17) 0.00732(17)
O2 0.0386(17) 0.0411(17) 0.0276(15) -0.0008(13) 0.0058(13) -0.0010(13)
N2 0.0244(16) 0.0317(19) 0.0298(17) -0.0017(15) 0.0070(13) 0.0033(13)
C2 0.029(2) 0.042(3) 0.038(2) -0.010(2) 0.0079(18) -0.0028(17)
O3 0.0502(19) 0.0424(19) 0.0384(17) -0.0008(14) 0.0177(15) -0.0105(15)
N3 0.0243(17) 0.046(2) 0.0249(17) 0.0002(16) 0.0065(14) 0.0043(15)
C3 0.033(2) 0.053(3) 0.036(2) -0.011(2) 0.0034(18) 0.006(2)
O4 0.0541(19) 0.059(2) 0.0354(16) -0.0161(16) 0.0080(14) -0.0123(17)
N4 0.0232(16) 0.0305(17) 0.0264(16) -0.0009(14) 0.0018(13) 0.0003(13)
C4 0.044(2) 0.036(2) 0.040(2) 0.002(2) 0.0065(19) 0.007(2)
O5 0.0329(15) 0.0323(16) 0.0487(18) 0.0061(14) 0.0126(13) 0.0057(12)
C5 0.041(2) 0.040(3) 0.032(2) 0.0046(19) 0.0077(18) 0.003(2)
O6 0.0382(16) 0.0388(17) 0.0284(15) 0.0023(13) 0.0026(13) 0.0012(13)
C6 0.034(2) 0.028(2) 0.029(2) -0.0027(16) 0.0071(17) 0.0001(16)
O7 0.0497(18) 0.0374(18) 0.0330(16) 0.0044(13) 0.0155(14) 0.0128(14)
C7 0.029(2) 0.047(3) 0.025(2) 0.0000(18) 0.0066(17) -0.0073(19)
O8 0.0480(19) 0.052(2) 0.0326(16) 0.0113(15) 0.0110(14) 0.0139(15)
C8 0.030(2) 0.042(3) 0.035(2) 0.0011(19) 0.0128(18) 0.0018(18)
C9 0.031(2) 0.071(3) 0.040(2) 0.011(2) 0.0122(19) 0.005(2)
C10 0.034(2) 0.040(2) 0.034(2) 0.0001(18) 0.0154(18) 0.0064(18)
C11 0.040(2) 0.046(3) 0.048(3) -0.003(2) 0.016(2) -0.006(2)
C12 0.062(3) 0.044(3) 0.067(4) -0.001(3) 0.038(3) -0.002(2)
C13 0.074(4) 0.055(3) 0.053(3) 0.008(3) 0.033(3) 0.010(3)
C14 0.066(4) 0.098(5) 0.030(3) -0.001(3) 0.015(2) 0.014(3)
C15 0.040(3) 0.071(4) 0.038(2) -0.007(2) 0.013(2) -0.001(2)
C16 0.031(2) 0.029(2) 0.029(2) 0.0024(16) 0.0070(17) -0.0014(17)
C17 0.034(2) 0.045(3) 0.039(2) 0.006(2) 0.0027(19) 0.0018(19)
C18 0.035(2) 0.048(3) 0.046(3) 0.008(2) 0.010(2) 0.013(2)
C19 0.039(2) 0.045(3) 0.041(2) 0.001(2) 0.015(2) 0.008(2)
C20 0.035(2) 0.034(2) 0.033(2) -0.0022(18) 0.0105(17) 0.0002(17)
C21 0.0238(19) 0.032(2) 0.031(2) 0.0035(16) 0.0070(16) 0.0028(15)
C22 0.031(2) 0.030(2) 0.026(2) 0.0020(16) 0.0017(16) -0.0013(16)
C23 0.032(2) 0.044(3) 0.036(2) -0.005(2) 0.0015(17) 0.010(2)
C24 0.029(3) 0.113(5) 0.049(3) 0.015(3) 0.009(2) 0.013(3)
C25 0.031(2) 0.037(3) 0.038(2) -0.001(2) 0.0048(18) 0.0127(19)
C26 0.048(3) 0.044(3) 0.044(3) 0.008(2) 0.001(2) 0.007(2)
C27 0.061(3) 0.064(4) 0.057(3) 0.020(3) 0.015(3) 0.015(3)
C28 0.067(3) 0.072(4) 0.043(3) 0.010(3) 0.002(3) 0.032(3)
C29 0.065(4) 0.066(4) 0.047(3) -0.006(3) -0.014(3) 0.011(3)
C30 0.052(3) 0.049(3) 0.043(3) -0.004(2) -0.006(2) 0.003(2)
C31 0.043(3) 0.051(3) 0.039(2) 0.005(2) 0.011(2) -0.004(2)
C32 0.062(4) 0.091(5) 0.069(4) 0.028(4) 0.033(3) 0.039(3)
C33 0.067(3) 0.050(3) 0.047(3) 0.008(2) 0.016(3) 0.003(3)
C34 0.048(3) 0.074(4) 0.054(3) -0.026(3) 0.010(2) -0.004(3)
C35 0.145(7) 0.044(3) 0.060(4) -0.003(3) -0.015(4) -0.008(4)
C36 0.143(6) 0.058(4) 0.041(3) -0.009(3) -0.005(3) 0.013(4)
C37 0.027(2) 0.033(2) 0.033(2) 0.0091(17) 0.0036(16) 0.0059(16)
C38 0.026(2) 0.048(3) 0.034(2) 0.008(2) 0.0074(17) 0.0033(18)
C39 0.036(2) 0.038(3) 0.037(2) 0.005(2) 0.0020(18) -0.010(2)
C40 0.045(3) 0.034(2) 0.037(2) -0.0009(19) 0.007(2) -0.0003(19)
C41 0.040(2) 0.036(3) 0.034(2) -0.0049(18) 0.0072(18) 0.0012(19)
C42 0.029(2) 0.040(2) 0.0229(19) 0.0020(17) 0.0036(16) 0.0005(17)
C43 0.031(2) 0.034(2) 0.031(2) -0.0013(18) 0.0068(17) 0.0051(18)
C44 0.036(2) 0.043(3) 0.035(2) -0.0040(19) 0.0117(19) -0.0056(19)
C45 0.030(2) 0.081(4) 0.043(3) -0.013(3) 0.010(2) -0.005(2)
C46 0.035(2) 0.045(3) 0.036(2) 0.000(2) 0.0146(19) -0.0017(19)
C47 0.046(3) 0.064(3) 0.049(3) -0.002(3) 0.020(2) 0.007(2)
C48 0.074(4) 0.059(4) 0.069(4) 0.002(3) 0.042(3) 0.014(3)
C49 0.082(4) 0.075(4) 0.055(3) -0.016(3) 0.047(3) -0.010(3)
C50 0.071(4) 0.104(5) 0.033(3) -0.002(3) 0.021(3) -0.013(4)
C51 0.043(3) 0.088(4) 0.040(3) 0.005(3) 0.018(2) 0.003(3)
C52 0.029(2) 0.038(2) 0.028(2) -0.0042(18) 0.0043(17) 0.0007(18)
C53 0.030(2) 0.053(3) 0.037(2) -0.011(2) 0.0025(18) -0.0065(19)
C54 0.038(2) 0.051(3) 0.054(3) -0.011(2) 0.013(2) -0.013(2)
C55 0.044(3) 0.045(3) 0.044(3) -0.003(2) 0.018(2) -0.012(2)
C56 0.038(2) 0.044(3) 0.033(2) -0.0021(19) 0.0111(18) -0.0028(19)
C57 0.030(2) 0.032(2) 0.029(2) -0.0054(17) 0.0092(17) -0.0023(16)
C58 0.033(2) 0.032(2) 0.027(2) 0.0015(17) 0.0044(17) 0.0002(17)
C59 0.028(2) 0.065(3) 0.052(3) 0.001(3) 0.011(2) -0.002(2)
C60 0.029(2) 0.038(2) 0.035(2) 0.0083(19) 0.0025(17) -0.0047(18)
C61 0.037(2) 0.035(3) 0.040(2) 0.003(2) -0.0048(19) -0.0124(19)
C62 0.049(3) 0.053(3) 0.042(3) -0.007(2) -0.004(2) 0.003(2)
C63 0.055(3) 0.077(4) 0.052(3) -0.018(3) 0.005(3) -0.003(3)
C64 0.079(4) 0.067(4) 0.034(2) -0.007(3) -0.002(2) -0.029(3)
C65 0.079(4) 0.056(3) 0.050(3) 0.004(3) -0.019(3) -0.007(3)
C66 0.058(3) 0.044(3) 0.049(3) 0.002(2) -0.007(2) 0.001(2)
C67 0.042(3) 0.044(3) 0.036(2) -0.001(2) 0.010(2) 0.010(2)
C68 0.099(5) 0.048(3) 0.046(3) -0.006(3) 0.021(3) -0.017(3)
C69 0.048(3) 0.053(3) 0.045(2) 0.005(2) 0.008(2) -0.004(2)
C70 0.040(2) 0.046(3) 0.035(2) 0.009(2) 0.0017(19) 0.013(2)
C71 0.077(4) 0.056(3) 0.052(3) 0.014(3) -0.019(3) -0.016(3)
C72 0.064(3) 0.050(3) 0.054(3) 0.021(3) 0.001(3) 0.006(3)

loop_
_atom_type_symbol
_atom_type_description
_atom_type_scat_dispersion_real
_atom_type_scat_dispersion_imag
_atom_type_scat_source
C C 0.0033 0.0016 'International Tables Vol C Tables 4.2.6.8 and 6.1.1.4'
H H 0.0000 0.0000 'International Tables Vol C Tables 4.2.6.8 and 6.1.1.4'
N N 0.0061 0.0033 'International Tables Vol C Tables 4.2.6.8 and 6.1.1.4'
O O 0.0106 0.0060 'International Tables Vol C Tables 4.2.6.8 and 6.1.1.4'
Zr Zr -2.9673 0.5597 'International Tables Vol C Tables 4.2.6.8 and 6.1.1.4'

loop_
_geom_angle_atom_site_label_1
_geom_angle_atom_site_label_2
_geom_angle_atom_site_label_3
_geom_angle
_geom_angle_site_symmetry_1
_geom_angle_site_symmetry_3
_geom_angle_publ_flag
O4 Zr1 O3 102.66(14) . . ?
O4 Zr1 O1 97.47(15) . . ?
O3 Zr1 O1 95.44(13) . . ?
O4 Zr1 O2 95.19(14) . . ?
O3 Zr1 O2 98.94(14) . . ?
O1 Zr1 O2 158.27(12) . . ?
O4 Zr1 N2 167.24(14) . . ?
O3 Zr1 N2 88.89(12) . . ?
O1 Zr1 N2 86.68(12) . . ?
O2 Zr1 N2 77.44(11) . . ?
O4 Zr1 N1 89.45(13) . . ?
O3 Zr1 N1 166.47(13) . . ?
O1 Zr1 N1 76.79(12) . . ?
O2 Zr1 N1 85.76(12) . . ?
N2 Zr1 N1 79.71(11) . . ?
C1 O1 Zr1 138.6(3) . . ?
C7 N1 C8 117.0(4) . . ?
C7 N1 Zr1 124.9(3) . . ?
C8 N1 Zr1 117.5(3) . . ?
O1 C1 C6 121.2(4) . . ?
O1 C1 C2 119.5(4) . . ?
C6 C1 C2 119.2(4) . . ?
O8 Zr2 O7 102.68(13) . . ?
O8 Zr2 O6 96.30(13) . . ?
O7 Zr2 O6 99.20(14) . . ?
O8 Zr2 O5 96.66(14) . . ?
O7 Zr2 O5 96.07(13) . . ?
O6 Zr2 O5 157.26(12) . . ?
O8 Zr2 N4 168.50(13) . . ?
O7 Zr2 N4 87.73(12) . . ?
O6 Zr2 N4 76.98(11) . . ?
O5 Zr2 N4 86.94(12) . . ?
O8 Zr2 N3 86.57(13) . . ?
O7 Zr2 N3 168.97(13) . . ?
O6 Zr2 N3 85.54(12) . . ?
O5 Zr2 N3 76.68(12) . . ?
N4 Zr2 N3 83.63(11) . . ?
C16 O2 Zr1 143.6(3) . . ?
C22 N2 C23 116.7(3) . . ?
C22 N2 Zr1 125.8(3) . . ?
C23 N2 Zr1 117.2(2) . . ?
C3 C2 C1 120.4(4) . . ?
C3 C2 H2 119.8 . . ?
C1 C2 H2 119.8 . . ?
C31 O3 Zr1 157.2(3) . . ?
C43 N3 C44 116.5(4) . . ?
C43 N3 Zr2 124.7(3) . . ?
C44 N3 Zr2 117.6(3) . . ?
C4 C3 C2 121.1(4) . . ?
C4 C3 H3 119.5 . . ?
C2 C3 H3 119.5 . . ?
C34 O4 Zr1 171.7(4) . . ?
C58 N4 C60 115.6(3) . . ?
C58 N4 Zr2 126.6(3) . . ?
C60 N4 Zr2 117.3(2) . . ?
C5 C4 C3 119.0(5) . . ?
C5 C4 H4 120.5 . . ?
C3 C4 H4 120.5 . . ?
C37 O5 Zr2 133.8(3) . . ?
C4 C5 C6 121.6(4) . . ?
C4 C5 H5 119.2 . . ?
C6 C5 H5 119.2 . . ?
C52 O6 Zr2 143.9(3) . . ?
C1 C6 C5 118.7(4) . . ?
C1 C6 C7 123.8(4) . . ?
C5 C6 C7 117.5(4) . . ?
C67 O7 Zr2 151.2(3) . . ?
N1 C7 C6 127.6(4) . . ?
N1 C7 H7 125(3) . . ?
C6 C7 H7 107(3) . . ?
C70 O8 Zr2 170.5(3) . . ?
N1 C8 C10 114.8(4) . . ?
N1 C8 C9 106.8(3) . . ?
C10 C8 C9 114.2(4) . . ?
N1 C8 H8 106.8 . . ?
C10 C8 H8 106.8 . . ?
C9 C8 H8 106.8 . . ?
C8 C9 H9A 109.5 . . ?
C8 C9 H9B 109.5 . . ?
H9A C9 H9B 109.5 . . ?
C8 C9 H9C 109.5 . . ?
H9A C9 H9C 109.5 . . ?
H9B C9 H9C 109.5 . . ?
C11 C10 C15 117.9(4) . . ?
C11 C10 C8 123.3(4) . . ?
C15 C10 C8 118.9(4) . . ?
C10 C11 C12 121.7(5) . . ?
C10 C11 H11 119.2 . . ?
C12 C11 H11 119.2 . . ?
C13 C12 C11 119.5(5) . . ?
C13 C12 H12 120.2 . . ?
C11 C12 H12 120.2 . . ?
C12 C13 C14 120.4(5) . . ?
C12 C13 H13 119.8 . . ?
C14 C13 H13 119.8 . . ?
C13 C14 C15 119.8(5) . . ?
C13 C14 H14 120.1 . . ?
C15 C14 H14 120.1 . . ?
C10 C15 C14 120.7(5) . . ?
C10 C15 H15 119.7 . . ?
C14 C15 H15 119.7 . . ?
O2 C16 C17 119.9(4) . . ?
O2 C16 C21 121.5(4) . . ?
C17 C16 C21 118.6(4) . . ?
C18 C17 C16 120.6(4) . . ?
C18 C17 H17 119.7 . . ?
C16 C17 H17 119.7 . . ?
C19 C18 C17 120.5(4) . . ?
C19 C18 H18 119.7 . . ?
C17 C18 H18 119.7 . . ?
C20 C19 C18 119.6(4) . . ?
C20 C19 H19 120.2 . . ?
C18 C19 H19 120.2 . . ?
C19 C20 C21 121.7(4) . . ?
C19 C20 H20 119.1 . . ?
C21 C20 H20 119.1 . . ?
C20 C21 C16 118.9(4) . . ?
C20 C21 C22 117.8(4) . . ?
C16 C21 C22 123.3(4) . . ?
N2 C22 C21 128.3(4) . . ?
N2 C22 H22 114(3) . . ?
C21 C22 H22 117(3) . . ?
N2 C23 C24 107.3(4) . . ?
N2 C23 C25 113.0(3) . . ?
C24 C23 C25 114.4(4) . . ?
N2 C23 H23 107.3 . . ?
C24 C23 H23 107.3 . . ?
C25 C23 H23 107.3 . . ?
C23 C24 H24A 109.5 . . ?
C23 C24 H24B 109.5 . . ?
H24A C24 H24B 109.5 . . ?
C23 C24 H24C 109.5 . . ?
H24A C24 H24C 109.5 . . ?
H24B C24 H24C 109.5 . . ?
C30 C25 C26 118.1(4) . . ?
C30 C25 C23 123.7(5) . . ?
C26 C25 C23 118.2(4) . . ?
C25 C26 C27 121.1(5) . . ?
C25 C26 H26 119.4 . . ?
C27 C26 H26 119.4 . . ?
C28 C27 C26 119.8(6) . . ?
C28 C27 H27 120.1 . . ?
C26 C27 H27 120.1 . . ?
C29 C28 C27 119.6(5) . . ?
C29 C28 H28 120.2 . . ?
C27 C28 H28 120.2 . . ?
C28 C29 C30 119.8(6) . . ?
C28 C29 H29 120.1 . . ?
C30 C29 H29 120.1 . . ?
C25 C30 C29 121.5(6) . . ?
C25 C30 H30 119.3 . . ?
C29 C30 H30 119.3 . . ?
O3 C31 C33 110.3(4) . . ?
O3 C31 C32 108.5(4) . . ?
C33 C31 C32 112.0(4) . . ?
O3 C31 H31 108.7 . . ?
C33 C31 H31 108.7 . . ?
C32 C31 H31 108.7 . . ?
C31 C32 H32A 109.5 . . ?
C31 C32 H32B 109.5 . . ?
H32A C32 H32B 109.5 . . ?
C31 C32 H32C 109.5 . . ?
H32A C32 H32C 109.5 . . ?
H32B C32 H32C 109.5 . . ?
C31 C33 H33A 109.5 . . ?
C31 C33 H33B 109.5 . . ?
H33A C33 H33B 109.5 . . ?
C31 C33 H33C 109.5 . . ?
H33A C33 H33C 109.5 . . ?
H33B C33 H33C 109.5 . . ?
O4 C34 C35 108.3(5) . . ?
O4 C34 C36 110.9(5) . . ?
C35 C34 C36 113.0(6) . . ?
O4 C34 H34 108.2 . . ?
C35 C34 H34 108.2 . . ?
C36 C34 H34 108.2 . . ?
C34 C35 H35A 109.5 . . ?
C34 C35 H35B 109.5 . . ?
H35A C35 H35B 109.5 . . ?
C34 C35 H35C 109.5 . . ?
H35A C35 H35C 109.5 . . ?
H35B C35 H35C 109.5 . . ?
C34 C36 H36A 109.5 . . ?
C34 C36 H36B 109.5 . . ?
H36A C36 H36B 109.5 . . ?
C34 C36 H36C 109.5 . . ?
H36A C36 H36C 109.5 . . ?
H36B C36 H36C 109.5 . . ?
O5 C37 C38 119.5(4) . . ?
O5 C37 C42 121.3(4) . . ?
C38 C37 C42 119.2(4) . . ?
C39 C38 C37 120.5(4) . . ?
C39 C38 H38 119.7 . . ?
C37 C38 H38 119.7 . . ?
C38 C39 C40 121.0(4) . . ?
C38 C39 H39 119.5 . . ?
C40 C39 H39 119.5 . . ?
C41 C40 C39 118.9(4) . . ?
C41 C40 H40 120.6 . . ?
C39 C40 H40 120.6 . . ?
C40 C41 C42 121.7(4) . . ?
C40 C41 H41 119.1 . . ?
C42 C41 H41 119.1 . . ?
C37 C42 C41 118.7(4) . . ?
C37 C42 C43 124.6(4) . . ?
C41 C42 C43 116.6(4) . . ?
N3 C43 C42 126.2(4) . . ?
N3 C43 H43 124(3) . . ?
C42 C43 H43 110(3) . . ?
N3 C44 C46 115.1(4) . . ?
N3 C44 C45 107.4(3) . . ?
C46 C44 C45 113.7(4) . . ?
N3 C44 H44 106.7 . . ?
C46 C44 H44 106.7 . . ?
C45 C44 H44 106.7 . . ?
C44 C45 H45A 109.5 . . ?
C44 C45 H45B 109.5 . . ?
H45A C45 H45B 109.5 . . ?
C44 C45 H45C 109.5 . . ?
H45A C45 H45C 109.5 . . ?
H45B C45 H45C 109.5 . . ?
C47 C46 C51 118.4(5) . . ?
C47 C46 C44 123.1(4) . . ?
C51 C46 C44 118.5(4) . . ?
C46 C47 C48 121.9(5) . . ?
C46 C47 H47 119.1 . . ?
C48 C47 H47 119.1 . . ?
C49 C48 C47 118.8(6) . . ?
C49 C48 H48 120.6 . . ?
C47 C48 H48 120.6 . . ?
C50 C49 C48 120.7(5) . . ?
C50 C49 H49 119.6 . . ?
C48 C49 H49 119.6 . . ?
C49 C50 C51 120.3(5) . . ?
C49 C50 H50 119.8 . . ?
C51 C50 H50 119.8 . . ?
C46 C51 C50 119.9(5) . . ?
C46 C51 H51 120.0 . . ?
C50 C51 H51 120.0 . . ?
O6 C52 C53 120.2(4) . . ?
O6 C52 C57 121.0(4) . . ?
C53 C52 C57 118.7(4) . . ?
C54 C53 C52 120.8(4) . . ?
C54 C53 H53 119.6 . . ?
C52 C53 H53 119.6 . . ?
C53 C54 C55 121.1(4) . . ?
C53 C54 H54 119.5 . . ?
C55 C54 H54 119.5 . . ?
C56 C55 C54 118.7(4) . . ?
C56 C55 H55 120.6 . . ?
C54 C55 H55 120.6 . . ?
C55 C56 C57 121.3(4) . . ?
C55 C56 H56 119.4 . . ?
C57 C56 H56 119.4 . . ?
C52 C57 C56 119.4(4) . . ?
C52 C57 C58 123.7(4) . . ?
C56 C57 C58 116.8(4) . . ?
N4 C58 C57 127.5(4) . . ?
N4 C58 H58 119(3) . . ?
C57 C58 H58 114(3) . . ?
C60 C59 H59A 109.5 . . ?
C60 C59 H59B 109.5 . . ?
H59A C59 H59B 109.5 . . ?
C60 C59 H59C 109.5 . . ?
H59A C59 H59C 109.5 . . ?
H59B C59 H59C 109.5 . . ?
N4 C60 C59 108.1(4) . . ?
N4 C60 C61 112.2(3) . . ?
C59 C60 C61 114.5(4) . . ?
N4 C60 H60 107.2 . . ?
C59 C60 H60 107.2 . . ?
C61 C60 H60 107.2 . . ?
C66 C61 C62 118.0(5) . . ?
C66 C61 C60 123.2(5) . . ?
C62 C61 C60 118.7(4) . . ?
C61 C62 C63 121.6(5) . . ?
C61 C62 H62 119.2 . . ?
C63 C62 H62 119.2 . . ?
C64 C63 C62 119.5(6) . . ?
C64 C63 H63 120.3 . . ?
C62 C63 H63 120.3 . . ?
C63 C64 C65 119.9(5) . . ?
C63 C64 H64 120.1 . . ?
C65 C64 H64 120.1 . . ?
C64 C65 C66 119.7(5) . . ?
C64 C65 H65 120.2 . . ?
C66 C65 H65 120.2 . . ?
C61 C66 C65 121.2(6) . . ?
C61 C66 H66 119.4 . . ?
C65 C66 H66 119.4 . . ?
O7 C67 C68 110.3(4) . . ?
O7 C67 C69 110.0(4) . . ?
C68 C67 C69 109.8(4) . . ?
O7 C67 H67 108.9 . . ?
C68 C67 H67 108.9 . . ?
C69 C67 H67 108.9 . . ?
C67 C68 H68A 109.5 . . ?
C67 C68 H68B 109.5 . . ?
H68A C68 H68B 109.5 . . ?
C67 C68 H68C 109.5 . . ?
H68A C68 H68C 109.5 . . ?
H68B C68 H68C 109.5 . . ?
C67 C69 H69A 109.5 . . ?
C67 C69 H69B 109.5 . . ?
H69A C69 H69B 109.5 . . ?
C67 C69 H69C 109.5 . . ?
H69A C69 H69C 109.5 . . ?
H69B C69 H69C 109.5 . . ?
O8 C70 C72 110.5(4) . . ?
O8 C70 C71 108.1(4) . . ?
C72 C70 C71 111.4(4) . . ?
O8 C70 H70 109.0 . . ?
C72 C70 H70 109.0 . . ?
C71 C70 H70 109.0 . . ?
C70 C71 H71A 109.5 . . ?
C70 C71 H71B 109.5 . . ?
H71A C71 H71B 109.5 . . ?
C70 C71 H71C 109.5 . . ?
H71A C71 H71C 109.5 . . ?
H71B C71 H71C 109.5 . . ?
C70 C72 H72A 109.5 . . ?
C70 C72 H72B 109.5 . . ?
H72A C72 H72B 109.5 . . ?
C70 C72 H72C 109.5 . . ?
H72A C72 H72C 109.5 . . ?
H72B C72 H72C 109.5 . . ?

loop_
_geom_bond_atom_site_label_1
_geom_bond_atom_site_label_2
_geom_bond_distance
_geom_bond_site_symmetry_2
_geom_bond_publ_flag
Zr1 O4 1.918(3) . ?
Zr1 O3 1.934(3) . ?
Zr1 O1 2.044(3) . ?
Zr1 O2 2.054(3) . ?
Zr1 N2 2.432(3) . ?
Zr1 N1 2.457(4) . ?
O1 C1 1.339(5) . ?
N1 C7 1.281(6) . ?
N1 C8 1.493(5) . ?
C1 C6 1.401(6) . ?
C1 C2 1.406(6) . ?
Zr2 O8 1.910(3) . ?
Zr2 O7 1.937(3) . ?
Zr2 O6 2.044(3) . ?
Zr2 O5 2.072(3) . ?
Zr2 N4 2.426(3) . ?
Zr2 N3 2.448(4) . ?
O2 C16 1.310(5) . ?
N2 C22 1.283(5) . ?
N2 C23 1.508(5) . ?
C2 C3 1.385(7) . ?
C2 H2 0.9500 . ?
O3 C31 1.408(6) . ?
N3 C43 1.289(6) . ?
N3 C44 1.492(5) . ?
C3 C4 1.385(7) . ?
C3 H3 0.9500 . ?
O4 C34 1.408(6) . ?
N4 C58 1.288(5) . ?
N4 C60 1.502(5) . ?
C4 C5 1.376(6) . ?
C4 H4 0.9500 . ?
O5 C37 1.336(5) . ?
C5 C6 1.417(6) . ?
C5 H5 0.9500 . ?
O6 C52 1.331(5) . ?
C6 C7 1.451(6) . ?
O7 C67 1.407(5) . ?
C7 H7 0.87(5) . ?
O8 C70 1.423(5) . ?
C8 C10 1.518(6) . ?
C8 C9 1.524(6) . ?
C8 H8 1.0000 . ?
C9 H9A 0.9800 . ?
C9 H9B 0.9800 . ?
C9 H9C 0.9800 . ?
C10 C11 1.383(6) . ?
C10 C15 1.385(6) . ?
C11 C12 1.395(7) . ?
C11 H11 0.9500 . ?
C12 C13 1.366(8) . ?
C12 H12 0.9500 . ?
C13 C14 1.371(9) . ?
C13 H13 0.9500 . ?
C14 C15 1.405(8) . ?
C14 H14 0.9500 . ?
C15 H15 0.9500 . ?
C16 C17 1.413(6) . ?
C16 C21 1.416(5) . ?
C17 C18 1.392(7) . ?
C17 H17 0.9500 . ?
C18 C19 1.382(7) . ?
C18 H18 0.9500 . ?
C19 C20 1.380(6) . ?
C19 H19 0.9500 . ?
C20 C21 1.403(6) . ?
C20 H20 0.9500 . ?
C21 C22 1.455(5) . ?
C22 H22 0.96(5) . ?
C23 C24 1.511(7) . ?
C23 C25 1.516(6) . ?
C23 H23 1.0000 . ?
C24 H24A 0.9800 . ?
C24 H24B 0.9800 . ?
C24 H24C 0.9800 . ?
C25 C30 1.372(7) . ?
C25 C26 1.376(7) . ?
C26 C27 1.395(7) . ?
C26 H26 0.9500 . ?
C27 C28 1.379(9) . ?
C27 H27 0.9500 . ?
C28 C29 1.372(9) . ?
C28 H28 0.9500 . ?
C29 C30 1.393(8) . ?
C29 H29 0.9500 . ?
C30 H30 0.9500 . ?
C31 C33 1.505(7) . ?
C31 C32 1.523(8) . ?
C31 H31 1.0000 . ?
C32 H32A 0.9800 . ?
C32 H32B 0.9800 . ?
C32 H32C 0.9800 . ?
C33 H33A 0.9800 . ?
C33 H33B 0.9800 . ?
C33 H33C 0.9800 . ?
C34 C35 1.455(9) . ?
C34 C36 1.480(9) . ?
C34 H34 1.0000 . ?
C35 H35A 0.9800 . ?
C35 H35B 0.9800 . ?
C35 H35C 0.9800 . ?
C36 H36A 0.9800 . ?
C36 H36B 0.9800 . ?
C36 H36C 0.9800 . ?
C37 C38 1.406(6) . ?
C37 C42 1.407(6) . ?
C38 C39 1.383(7) . ?
C38 H38 0.9500 . ?
C39 C40 1.393(7) . ?
C39 H39 0.9500 . ?
C40 C41 1.378(6) . ?
C40 H40 0.9500 . ?
C41 C42 1.413(6) . ?
C41 H41 0.9500 . ?
C42 C43 1.444(6) . ?
C43 H43 0.92(5) . ?
C44 C46 1.525(6) . ?
C44 C45 1.525(6) . ?
C44 H44 1.0000 . ?
C45 H45A 0.9800 . ?
C45 H45B 0.9800 . ?
C45 H45C 0.9800 . ?
C46 C47 1.373(7) . ?
C46 C51 1.388(7) . ?
C47 C48 1.392(8) . ?
C47 H47 0.9500 . ?
C48 C49 1.366(9) . ?
C48 H48 0.9500 . ?
C49 C50 1.365(9) . ?
C49 H49 0.9500 . ?
C50 C51 1.394(8) . ?
C50 H50 0.9500 . ?
C51 H51 0.9500 . ?
C52 C53 1.392(6) . ?
C52 C57 1.405(6) . ?
C53 C54 1.388(7) . ?
C53 H53 0.9500 . ?
C54 C55 1.393(7) . ?
C54 H54 0.9500 . ?
C55 C56 1.374(6) . ?
C55 H55 0.9500 . ?
C56 C57 1.416(6) . ?
C56 H56 0.9500 . ?
C57 C58 1.450(6) . ?
C58 H58 0.93(5) . ?
C59 C60 1.522(7) . ?
C59 H59A 0.9800 . ?
C59 H59B 0.9800 . ?
C59 H59C 0.9800 . ?
C60 C61 1.528(6) . ?
C60 H60 1.0000 . ?
C61 C66 1.372(7) . ?
C61 C62 1.384(7) . ?
C62 C63 1.393(7) . ?
C62 H62 0.9500 . ?
C63 C64 1.372(8) . ?
C63 H63 0.9500 . ?
C64 C65 1.385(9) . ?
C64 H64 0.9500 . ?
C65 C66 1.397(8) . ?
C65 H65 0.9500 . ?
C66 H66 0.9500 . ?
C67 C68 1.505(7) . ?
C67 C69 1.518(7) . ?
C67 H67 1.0000 . ?
C68 H68A 0.9800 . ?
C68 H68B 0.9800 . ?
C68 H68C 0.9800 . ?
C69 H69A 0.9800 . ?
C69 H69B 0.9800 . ?
C69 H69C 0.9800 . ?
C70 C72 1.505(7) . ?
C70 C71 1.510(7) . ?
C70 H70 1.0000 . ?
C71 H71A 0.9800 . ?
C71 H71B 0.9800 . ?
C71 H71C 0.9800 . ?
C72 H72A 0.9800 . ?
C72 H72B 0.9800 . ?
C72 H72C 0.9800 . ?
